data_7150421
loop_
_publ_author_name
'Hornillo-Araujo, Ana R'
'Burrell, Adam J. M.'
'Aiertza, Miren K.'
'Shibata, Takayuki'
'Hammond, David M.'
'Edmont, Dolor\`es'
'Adams, Harry'
'Margison, Geoffrey P.'
'Williams, David M.'

_publ_section_title
;
 The syntheses and properties of tricyclic pyrrolo[2,3-d]pyrimidine
 analogues of S6-methylthioguanine and O6-methylguanine.
;
_journal_issue 9
_journal_name_full 'Organic &amp; biomolecular chemistry'
_journal_page_first 1723
_journal_page_last 1729
_journal_paper_doi 10.1039/b516447h
_journal_volume 4
_journal_year 2006
_chemical_formula_sum 'C10 H12 N4 O'
_chemical_formula_weight 204.24
_chemical_name_systematic
;
?
;
_space_group_IT_number 33
_symmetry_cell_setting orthorhombic
_symmetry_space_group_name_Hall 'P 2c -2n'
_symmetry_space_group_name_H-M 'P n a 21'
_atom_sites_solution_hydrogens geom
_atom_sites_solution_primary direct
_atom_sites_solution_secondary difmap
_audit_creation_method SHELXL-97
_cell_angle_alpha 90.00
_cell_angle_beta 90.00
_cell_angle_gamma 90.00
_cell_formula_units_Z 4
_cell_length_a 7.9420(17)
_cell_length_b 13.862(3)
_cell_length_c 8.4623(19)
_cell_measurement_reflns_used 3463
_cell_measurement_temperature 150(2)
_cell_measurement_theta_max 54.322
_cell_measurement_theta_min 5.640
_cell_volume 931.6(4)
_computing_cell_refinement 'Bruker smart'
_computing_data_collection 'Bruker smart'
_computing_data_reduction 'Bruker saint'
_computing_molecular_graphics 'Bruker SHELXTL'
_computing_publication_material 'Bruker SHELXTL'
_computing_structure_refinement 'SHELXL-97 (Sheldrick, 1997)'
_computing_structure_solution 'SHELXS-97 (Sheldrick, 1990)'
_diffrn_ambient_temperature 150(2)
_diffrn_detector_area_resol_mean 100
_diffrn_measured_fraction_theta_full 0.996
_diffrn_measured_fraction_theta_max 0.996
_diffrn_measurement_device_type 'Bruker smart1000'
_diffrn_measurement_method '\w scans'
_diffrn_radiation_monochromator graphite
_diffrn_radiation_source 'fine-focus sealed tube'
_diffrn_radiation_type MoK\a
_diffrn_radiation_wavelength 0.71073
_diffrn_reflns_av_R_equivalents 0.0369
_diffrn_reflns_av_sigmaI/netI 0.0217
_diffrn_reflns_limit_h_max 10
_diffrn_reflns_limit_h_min -10
_diffrn_reflns_limit_k_max 17
_diffrn_reflns_limit_k_min -17
_diffrn_reflns_limit_l_max 10
_diffrn_reflns_limit_l_min -10
_diffrn_reflns_number 9204
_diffrn_reflns_theta_full 27.57
_diffrn_reflns_theta_max 27.57
_diffrn_reflns_theta_min 2.82
_diffrn_standards_decay_% 0
_diffrn_standards_number 0
_exptl_absorpt_coefficient_mu 0.100
_exptl_absorpt_correction_T_max 0.9861
_exptl_absorpt_correction_T_min 0.9763
_exptl_absorpt_correction_type multi-scan
_exptl_absorpt_process_details sadabs
_exptl_crystal_colour COLOURLESS
_exptl_crystal_density_diffrn 1.456
_exptl_crystal_density_method 'not measured'
_exptl_crystal_description BLOCK
_exptl_crystal_F_000 432
_exptl_crystal_size_max 0.24
_exptl_crystal_size_mid 0.18
_exptl_crystal_size_min 0.14
_refine_diff_density_max 0.387
_refine_diff_density_min -0.328
_refine_diff_density_rms 0.057
_refine_ls_abs_structure_details 'Flack H D (1983), Acta Cryst. A39, 876-881'
_refine_ls_abs_structure_Flack 0(10)
_refine_ls_extinction_method none
_refine_ls_goodness_of_fit_ref 1.086
_refine_ls_hydrogen_treatment constr
_refine_ls_matrix_type full
_refine_ls_number_parameters 136
_refine_ls_number_reflns 1141
_refine_ls_number_restraints 1
_refine_ls_restrained_S_all 1.085
_refine_ls_R_factor_all 0.0522
_refine_ls_R_factor_gt 0.0450
_refine_ls_shift/su_max 0.000
_refine_ls_shift/su_mean 0.000
_refine_ls_structure_factor_coef Fsqd
_refine_ls_weighting_details 'calc w=1/[\s^2^(Fo^2^)+(0.0557P)^2^+0.7603P] where P=(Fo^2^+2Fc^2^)/3'
_refine_ls_weighting_scheme calc
_refine_ls_wR_factor_gt 0.1141
_refine_ls_wR_factor_ref 0.1186
_reflns_number_gt 1001
_reflns_number_total 1141
_reflns_threshold_expression >2sigma(I)
_cod_data_source_file b516447h.txt
_cod_data_source_block odw32
_cod_depositor_comments
;
The following automatic conversions were performed:
'_symmetry_cell_setting' value 'Orthorhombic' changed to 'orthorhombic'
according to '/home/saulius/struct/CIF-dictionaries/cif_core.dic'
dictionary named 'cif_core.dic' version 2.4.1 from
2010-06-29.

'_exptl_absorpt_correction_type' value 'Multi-scan' changed
to 'multi-scan' according to
'/home/saulius/struct/CIF-dictionaries/cif_core.dic' dictionary named
'cif_core.dic' version 2.4.1 from 2010-06-29.

Automatic conversion script
Id: cif_fix_enum 1527 2010-12-29 10:47:43Z saulius 
;
_cod_original_sg_symbol_H-M Pna2(1)
_cod_database_code 7150421

loop_
_symmetry_equiv_pos_as_xyz
'x, y, z'
'-x, -y, z+1/2'
'x+1/2, -y+1/2, z'
'-x+1/2, y+1/2, z+1/2'

loop_
_atom_site_label
_atom_site_type_symbol
_atom_site_fract_x
_atom_site_fract_y
_atom_site_fract_z
_atom_site_U_iso_or_equiv
_atom_site_adp_type
_atom_site_occupancy
_atom_site_symmetry_multiplicity
_atom_site_calc_flag
_atom_site_refinement_flags
_atom_site_disorder_assembly
_atom_site_disorder_group
N2 N 0.1733(3) 0.73321(19) 0.5579(3) 0.0206(6) Uani 1 1 d . . .
N3 N 0.1030(3) 0.88869(19) 0.4547(3) 0.0201(6) Uani 1 1 d . . .
N4 N 0.0374(4) 1.02768(19) 0.3162(4) 0.0261(6) Uani 1 1 d . . .
H4A H 0.0600 1.0617 0.4014 0.031 Uiso 1 1 calc R . .
H4B H 0.0048 1.0569 0.2291 0.031 Uiso 1 1 calc R . .
N5 N 0.0184(3) 0.88467(18) 0.1803(4) 0.0193(6) Uani 1 1 d . . .
O6 O -0.0114(3) 0.75115(17) 0.0350(3) 0.0224(5) Uani 1 1 d . . .
C1 C 0.1754(4) 0.6390(2) 0.4992(4) 0.0203(7) Uani 1 1 d . . .
H1A H 0.2141 0.5842 0.5561 0.024 Uiso 1 1 calc R . .
C4 C 0.0530(4) 0.9297(2) 0.3192(4) 0.0195(7) Uani 1 1 d . . .
C7 C -0.0427(4) 0.6481(2) 0.0244(5) 0.0257(7) Uani 1 1 d . . .
H7A H -0.0770 0.6328 -0.0853 0.031 Uiso 1 1 calc R . .
H7B H -0.1387 0.6321 0.0942 0.031 Uiso 1 1 calc R . .
C8 C 0.1050(4) 0.5836(2) 0.0684(4) 0.0219(7) Uani 1 1 d . . .
H8A H 0.2115 0.6187 0.0489 0.026 Uiso 1 1 calc R . .
H8B H 0.1042 0.5256 0.0000 0.026 Uiso 1 1 calc R . .
C9 C 0.0984(4) 0.5522(2) 0.2414(4) 0.0207(7) Uani 1 1 d . . .
H9A H -0.0097 0.5189 0.2620 0.025 Uiso 1 1 calc R . .
H9B H 0.1908 0.5060 0.2625 0.025 Uiso 1 1 calc R . .
C10 C 0.1146(4) 0.6369(2) 0.3502(4) 0.0178(6) Uani 1 1 d . . .
C11 C 0.0745(4) 0.7358(2) 0.3101(4) 0.0179(6) Uani 1 1 d . . .
C12 C 0.0262(4) 0.7886(2) 0.1779(4) 0.0178(6) Uani 1 1 d . . .
C13 C 0.1152(4) 0.7921(2) 0.4428(4) 0.0174(6) Uani 1 1 d . . .
C14 C 0.2494(4) 0.7649(2) 0.7052(4) 0.0236(7) Uani 1 1 d . . .
H14A H 0.2304 0.8343 0.7188 0.035 Uiso 1 1 calc R . .
H14B H 0.3706 0.7520 0.7026 0.035 Uiso 1 1 calc R . .
H14C H 0.1984 0.7299 0.7937 0.035 Uiso 1 1 calc R . .

loop_
_atom_site_aniso_label
_atom_site_aniso_U_11
_atom_site_aniso_U_22
_atom_site_aniso_U_33
_atom_site_aniso_U_23
_atom_site_aniso_U_13
_atom_site_aniso_U_12
N2 0.0241(13) 0.0229(14) 0.0148(13) -0.0018(12) -0.0025(11) 0.0008(10)
N3 0.0206(12) 0.0184(13) 0.0213(15) -0.0042(11) -0.0008(11) 0.0013(10)
N4 0.0325(15) 0.0173(13) 0.0285(16) 0.0005(13) -0.0059(14) -0.0010(11)
N5 0.0196(12) 0.0173(13) 0.0209(14) 0.0032(12) -0.0003(11) 0.0031(10)
O6 0.0317(12) 0.0193(10) 0.0162(11) -0.0006(10) -0.0046(10) 0.0037(9)
C1 0.0207(14) 0.0201(15) 0.0200(16) 0.0014(13) -0.0005(13) 0.0009(12)
C4 0.0157(12) 0.0195(15) 0.0234(17) 0.0003(14) 0.0000(13) -0.0007(12)
C7 0.0304(16) 0.0224(16) 0.0242(18) -0.0016(15) -0.0103(15) 0.0011(13)
C8 0.0276(16) 0.0192(15) 0.0188(17) -0.0018(13) -0.0035(14) 0.0032(13)
C9 0.0259(16) 0.0166(14) 0.0195(16) 0.0004(13) -0.0037(14) -0.0007(12)
C10 0.0197(14) 0.0156(14) 0.0180(16) 0.0021(12) 0.0020(12) 0.0008(11)
C11 0.0175(13) 0.0174(14) 0.0187(16) -0.0013(14) -0.0005(12) 0.0011(12)
C12 0.0167(13) 0.0199(15) 0.0168(15) 0.0004(14) 0.0015(12) -0.0010(12)
C13 0.0168(13) 0.0192(14) 0.0162(15) 0.0012(13) -0.0002(12) -0.0006(12)
C14 0.0280(16) 0.0258(16) 0.0170(17) -0.0042(13) -0.0038(13) 0.0031(13)

loop_
_atom_type_symbol
_atom_type_description
_atom_type_scat_dispersion_real
_atom_type_scat_dispersion_imag
_atom_type_scat_source
C C 0.0033 0.0000 'International Tables Vol C Tables 4.2.6.8 and 6.1.1.4'
H H 0.0000 0.0000 'International Tables Vol C Tables 4.2.6.8 and 6.1.1.4'
N N 0.0061 0.0000 'International Tables Vol C Tables 4.2.6.8 and 6.1.1.4'
O O 0.0106 0.0000 'International Tables Vol C Tables 4.2.6.8 and 6.1.1.4'

loop_
_geom_angle_atom_site_label_1
_geom_angle_atom_site_label_2
_geom_angle_atom_site_label_3
_geom_angle
_geom_angle_site_symmetry_1
_geom_angle_site_symmetry_3
_geom_angle_publ_flag
C13 N2 C1 108.2(3) . . ?
C13 N2 C14 125.2(3) . . ?
C1 N2 C14 125.6(3) . . ?
C4 N3 C13 112.3(3) . . ?
C4 N4 H4A 120.0 . . ?
C4 N4 H4B 120.0 . . ?
H4A N4 H4B 120.0 . . ?
C12 N5 C4 117.6(3) . . ?
C12 O6 C7 118.1(3) . . ?
C10 C1 N2 110.4(3) . . ?
C10 C1 H1A 124.8 . . ?
N2 C1 H1A 124.8 . . ?
N3 C4 N5 127.3(3) . . ?
N3 C4 N4 117.7(3) . . ?
N5 C4 N4 115.0(3) . . ?
O6 C7 C8 115.5(3) . . ?
O6 C7 H7A 108.4 . . ?
C8 C7 H7A 108.4 . . ?
O6 C7 H7B 108.4 . . ?
C8 C7 H7B 108.4 . . ?
H7A C7 H7B 107.5 . . ?
C7 C8 C9 112.0(3) . . ?
C7 C8 H8A 109.2 . . ?
C9 C8 H8A 109.2 . . ?
C7 C8 H8B 109.2 . . ?
C9 C8 H8B 109.2 . . ?
H8A C8 H8B 107.9 . . ?
C10 C9 C8 111.3(3) . . ?
C10 C9 H9A 109.4 . . ?
C8 C9 H9A 109.4 . . ?
C10 C9 H9B 109.4 . . ?
C8 C9 H9B 109.4 . . ?
H9A C9 H9B 108.0 . . ?
C1 C10 C11 106.0(3) . . ?
C1 C10 C9 128.5(3) . . ?
C11 C10 C9 125.4(3) . . ?
C12 C11 C13 114.4(3) . . ?
C12 C11 C10 138.4(3) . . ?
C13 C11 C10 106.8(3) . . ?
N5 C12 O6 112.8(3) . . ?
N5 C12 C11 121.7(3) . . ?
O6 C12 C11 125.4(3) . . ?
N3 C13 N2 124.9(3) . . ?
N3 C13 C11 126.6(3) . . ?
N2 C13 C11 108.6(3) . . ?
N2 C14 H14A 109.5 . . ?
N2 C14 H14B 109.5 . . ?
H14A C14 H14B 109.5 . . ?
N2 C14 H14C 109.5 . . ?
H14A C14 H14C 109.5 . . ?
H14B C14 H14C 109.5 . . ?

loop_
_geom_bond_atom_site_label_1
_geom_bond_atom_site_label_2
_geom_bond_distance
_geom_bond_site_symmetry_2
_geom_bond_publ_flag
N2 C13 1.352(4) . ?
N2 C1 1.397(4) . ?
N2 C14 1.454(4) . ?
N3 C4 1.340(5) . ?
N3 C13 1.346(4) . ?
N4 C4 1.365(4) . ?
N4 H4A 0.8800 . ?
N4 H4B 0.8800 . ?
N5 C12 1.333(4) . ?
N5 C4 1.358(5) . ?
O6 C12 1.349(4) . ?
O6 C7 1.453(4) . ?
C1 C10 1.351(4) . ?
C1 H1A 0.9500 . ?
C7 C8 1.522(4) . ?
C7 H7A 0.9900 . ?
C7 H7B 0.9900 . ?
C8 C9 1.528(5) . ?
C8 H8A 0.9900 . ?
C8 H8B 0.9900 . ?
C9 C10 1.497(4) . ?
C9 H9A 0.9900 . ?
C9 H9B 0.9900 . ?
C10 C11 1.448(4) . ?
C11 C12 1.391(5) . ?
C11 C13 1.406(5) . ?
C14 H14A 0.9800 . ?
C14 H14B 0.9800 . ?
C14 H14C 0.9800 . ?

loop_
_geom_hbond_atom_site_label_D
_geom_hbond_atom_site_label_H
_geom_hbond_atom_site_label_A
_geom_hbond_distance_DH
_geom_hbond_distance_HA
_geom_hbond_distance_DA
_geom_hbond_angle_DHA
_geom_hbond_site_symmetry_A
N4 H4A N5 0.88 2.55 3.342(4) 149.8 2_575
N4 H4B N3 0.88 2.59 3.456(4) 169.5 2_574

loop_
_cod_related_entry_id
_cod_related_entry_database
_cod_related_entry_code
1 ChemSpider 9746761
